data_7237501
loop_
_publ_author_name
'John, Alexandra'
'Bolte, Michael'
'Lerner, Hans-Wolfram'
'Meng, Guoyun'
'Wang, Suning'
'Peng, Tai'
'Wagner, Matthias'

_publ_section_title
;
 Doubly boron-doped pentacenes as emitters for OLEDs
;
_journal_issue 40
_journal_name_full 'Journal of Materials Chemistry C'
_journal_page_first 10881
_journal_paper_doi 10.1039/C8TC03954B
_journal_volume 6
_journal_year 2018
_chemical_formula_moiety 'C38 H32 B2 F2, C7 H8'
_chemical_formula_sum 'C45 H40 B2 F2'
_chemical_formula_weight 640.39
_space_group_crystal_system monoclinic
_space_group_IT_number 14
_space_group_name_Hall '-P 2ybc'
_space_group_name_H-M_alt 'P 1 21/c 1'
_atom_sites_solution_hydrogens geom
_audit_creation_method SHELXL-2016/6
_audit_update_record
;
2018-08-01 deposited with the CCDC.
2018-09-24 downloaded from the CCDC.
;
_cell_angle_alpha 90
_cell_angle_beta 108.846(5)
_cell_angle_gamma 90
_cell_formula_units_Z 4
_cell_length_a 20.3634(14)
_cell_length_b 7.6539(4)
_cell_length_c 24.5216(16)
_cell_measurement_reflns_used 18646
_cell_measurement_temperature 173(2)
_cell_measurement_theta_max 26.33
_cell_measurement_theta_min 2.27
_cell_volume 3617.0(4)
_computing_cell_refinement 'X-Area (Stoe & Cie, 2001)'
_computing_data_collection 'X-Area (Stoe & Cie, 2001)'
_computing_data_reduction 'X-Area (Stoe & Cie, 2001)'
_computing_molecular_graphics 'XP in SHELXTL-Plus (Sheldrick, 2008)'
_computing_publication_material SHELXL
_computing_structure_refinement 'SHELXL (Sheldrick, 2008)'
_computing_structure_solution 'SHELXS (Sheldrick, 2008)'
_diffrn_ambient_temperature 173(2)
_diffrn_measured_fraction_theta_full 0.999
_diffrn_measured_fraction_theta_max 0.999
_diffrn_measurement_device_type 'STOE IPDS II two-circle-diffractometer'
_diffrn_measurement_method \w
_diffrn_radiation_type MoK\a
_diffrn_radiation_wavelength 0.71073
_diffrn_reflns_av_R_equivalents 0.0744
_diffrn_reflns_av_unetI/netI 0.0622
_diffrn_reflns_Laue_measured_fraction_full 0.999
_diffrn_reflns_Laue_measured_fraction_max 0.999
_diffrn_reflns_limit_h_max 24
_diffrn_reflns_limit_h_min -24
_diffrn_reflns_limit_k_max 9
_diffrn_reflns_limit_k_min -9
_diffrn_reflns_limit_l_max 29
_diffrn_reflns_limit_l_min -29
_diffrn_reflns_number 38952
_diffrn_reflns_point_group_measured_fraction_full 0.999
_diffrn_reflns_point_group_measured_fraction_max 0.999
_diffrn_reflns_theta_full 25.000
_diffrn_reflns_theta_max 25.027
_diffrn_reflns_theta_min 2.270
_diffrn_source 'Genix 3D I\mS microfocus X-ray source'
_exptl_absorpt_coefficient_mu 0.073
_exptl_absorpt_correction_T_max 1.000
_exptl_absorpt_correction_T_min 0.706
_exptl_absorpt_correction_type multi-scan
_exptl_absorpt_process_details 'X-Area (Stoe & Cie, 2001)'
_exptl_crystal_colour yellow
_exptl_crystal_density_diffrn 1.176
_exptl_crystal_description needle
_exptl_crystal_F_000 1352
_exptl_crystal_size_max 0.250
_exptl_crystal_size_mid 0.130
_exptl_crystal_size_min 0.130
_refine_diff_density_max 0.149
_refine_diff_density_min -0.192
_refine_diff_density_rms 0.034
_refine_ls_extinction_method none
_refine_ls_goodness_of_fit_ref 0.920
_refine_ls_hydrogen_treatment constr
_refine_ls_matrix_type full
_refine_ls_number_parameters 449
_refine_ls_number_reflns 6376
_refine_ls_number_restraints 0
_refine_ls_restrained_S_all 0.920
_refine_ls_R_factor_all 0.0997
_refine_ls_R_factor_gt 0.0505
_refine_ls_shift/su_max 0.001
_refine_ls_shift/su_mean 0.000
_refine_ls_structure_factor_coef Fsqd
_refine_ls_weighting_details 'w=1/[\s^2^(Fo^2^)+(0.0562P)^2^] where P=(Fo^2^+2Fc^2^)/3'
_refine_ls_weighting_scheme calc
_refine_ls_wR_factor_gt 0.1032
_refine_ls_wR_factor_ref 0.1184
_reflns_Friedel_coverage 0.000
_reflns_number_gt 3875
_reflns_number_total 6376
_reflns_threshold_expression 'I > 2\s(I)'
_cod_data_source_file c8tc03954b2.cif
_cod_data_source_block wa2580
_cod_original_sg_symbol_H-M 'P 21/c'
_cod_database_code 7237501
_shelx_shelxl_version_number 2016/6
_shelx_space_group_comment
; 
The symmetry employed for this shelxl refinement is uniquely defined 
by the following loop, which should always be used as a source of 
symmetry information in preference to the above space-group names. 
They are only intended as comments. 
;
_shelx_estimated_absorpt_t_min 0.982
_shelx_estimated_absorpt_t_max 0.991

loop_
_space_group_symop_operation_xyz
'x, y, z'
'-x, y+1/2, -z+1/2'
'-x, -y, -z'
'x, -y-1/2, z-1/2'

loop_
_atom_site_label
_atom_site_type_symbol
_atom_site_fract_x
_atom_site_fract_y
_atom_site_fract_z
_atom_site_U_iso_or_equiv
_atom_site_adp_type
_atom_site_occupancy
_atom_site_site_symmetry_order
_atom_site_calc_flag
_atom_site_refinement_flags_posn
_atom_site_refinement_flags_adp
B1 B 0.71022(13) 0.3827(3) 0.74332(10) 0.0345(6) Uani 1 1 d . .
B2 B 0.67612(13) 0.5633(3) 0.62715(10) 0.0358(6) Uani 1 1 d . .
F1 F 0.45277(7) 0.7383(2) 0.64894(6) 0.0627(4) Uani 1 1 d . .
F2 F 0.48164(7) 0.5704(2) 0.74989(6) 0.0668(5) Uani 1 1 d . .
C1 C 0.63920(11) 0.4778(3) 0.71561(9) 0.0351(5) Uani 1 1 d . .
C2 C 0.62422(11) 0.5659(3) 0.66198(9) 0.0357(5) Uani 1 1 d . .
C3 C 0.56057(11) 0.6545(3) 0.63995(9) 0.0415(6) Uani 1 1 d . .
H3 H 0.549540 0.714459 0.604201 0.050 Uiso 1 1 calc R U
C4 C 0.51456(12) 0.6541(3) 0.67014(10) 0.0449(6) Uani 1 1 d . .
C5 C 0.52904(12) 0.5680(3) 0.72183(10) 0.0456(6) Uani 1 1 d . .
C6 C 0.59034(11) 0.4802(3) 0.74490(9) 0.0406(6) Uani 1 1 d . .
H6 H 0.599768 0.421041 0.780665 0.049 Uiso 1 1 calc R U
C11 C 0.76477(11) 0.3904(3) 0.71122(9) 0.0322(5) Uani 1 1 d . .
C12 C 0.74853(11) 0.4775(3) 0.65545(9) 0.0330(5) Uani 1 1 d . .
C13 C 0.79931(11) 0.4907(3) 0.62997(9) 0.0331(5) Uani 1 1 d . .
H13 H 0.787958 0.543022 0.592942 0.040 Uiso 1 1 calc R U
C14 C 0.86849(10) 0.4291(3) 0.65683(8) 0.0299(5) Uani 1 1 d . .
C15 C 0.92163(11) 0.4590(3) 0.63379(9) 0.0321(5) Uani 1 1 d . .
H15 H 0.910960 0.510325 0.596670 0.038 Uiso 1 1 calc R U
C16 C 0.99055(11) 0.4148(3) 0.66425(9) 0.0313(5) Uani 1 1 d . .
C17 C 1.04648(11) 0.4541(3) 0.64301(10) 0.0368(5) Uani 1 1 d . .
H17 H 1.036946 0.507092 0.606228 0.044 Uiso 1 1 calc R U
C18 C 1.11318(12) 0.4166(3) 0.67472(10) 0.0414(6) Uani 1 1 d . .
H18 H 1.149799 0.444269 0.660092 0.050 Uiso 1 1 calc R U
C19 C 1.12825(12) 0.3367(3) 0.72934(10) 0.0425(6) Uani 1 1 d . .
H19 H 1.175074 0.311692 0.751165 0.051 Uiso 1 1 calc R U
C20 C 1.07695(11) 0.2953(3) 0.75104(9) 0.0382(5) Uani 1 1 d . .
H20 H 1.088179 0.240598 0.787690 0.046 Uiso 1 1 calc R U
C21 C 1.00626(11) 0.3328(3) 0.71950(9) 0.0314(5) Uani 1 1 d . .
C22 C 0.95243(11) 0.2959(3) 0.74144(9) 0.0342(5) Uani 1 1 d . .
H22 H 0.962523 0.236237 0.777181 0.041 Uiso 1 1 calc R U
C23 C 0.88427(11) 0.3447(3) 0.71198(9) 0.0314(5) Uani 1 1 d . .
C24 C 0.83005(11) 0.3247(3) 0.73650(9) 0.0332(5) Uani 1 1 d . .
H24 H 0.839642 0.263187 0.771864 0.040 Uiso 1 1 calc R U
C31 C 0.72660(10) 0.2944(3) 0.80437(9) 0.0336(5) Uani 1 1 d . .
C32 C 0.75807(12) 0.3931(3) 0.85455(9) 0.0387(5) Uani 1 1 d . .
C33 C 0.77020(12) 0.3179(3) 0.90859(10) 0.0447(6) Uani 1 1 d . .
H33 H 0.791411 0.386149 0.942012 0.054 Uiso 1 1 calc R U
C34 C 0.75234(11) 0.1470(3) 0.91506(10) 0.0422(6) Uani 1 1 d . .
C35 C 0.72115(11) 0.0503(3) 0.86563(10) 0.0414(6) Uani 1 1 d . .
H35 H 0.708074 -0.067089 0.869361 0.050 Uiso 1 1 calc R U
C36 C 0.70840(10) 0.1199(3) 0.81066(9) 0.0345(5) Uani 1 1 d . .
C37 C 0.77925(15) 0.5801(3) 0.84975(11) 0.0585(7) Uani 1 1 d . .
H37A H 0.791690 0.636125 0.887671 0.088 Uiso 1 1 calc R U
H37B H 0.740507 0.643344 0.822599 0.088 Uiso 1 1 calc R U
H37C H 0.819291 0.582260 0.835864 0.088 Uiso 1 1 calc R U
C38 C 0.76731(14) 0.0689(4) 0.97475(11) 0.0613(8) Uani 1 1 d . .
H38A H 0.817601 0.060709 0.993573 0.092 Uiso 1 1 calc R U
H38B H 0.746765 -0.047958 0.971491 0.092 Uiso 1 1 calc R U
H38C H 0.747232 0.143668 0.997722 0.092 Uiso 1 1 calc R U
C39 C 0.67634(13) 0.0093(3) 0.75810(11) 0.0496(6) Uani 1 1 d . .
H39A H 0.640068 0.076272 0.729713 0.074 Uiso 1 1 calc R U
H39B H 0.655936 -0.095640 0.768961 0.074 Uiso 1 1 calc R U
H39C H 0.712107 -0.024775 0.741354 0.074 Uiso 1 1 calc R U
C41 C 0.65530(11) 0.6446(3) 0.56462(9) 0.0384(5) Uani 1 1 d . .
C42 C 0.67474(13) 0.8148(3) 0.55471(10) 0.0465(6) Uani 1 1 d . .
C43 C 0.65640(15) 0.8797(4) 0.49852(11) 0.0586(7) Uani 1 1 d . .
H43 H 0.670709 0.994179 0.492424 0.070 Uiso 1 1 calc R U
C44 C 0.61816(15) 0.7826(4) 0.45166(11) 0.0588(8) Uani 1 1 d . .
C45 C 0.59848(13) 0.6154(4) 0.46184(10) 0.0561(7) Uani 1 1 d . .
H45 H 0.572135 0.546545 0.430080 0.067 Uiso 1 1 calc R U
C46 C 0.61612(11) 0.5452(3) 0.51723(10) 0.0434(6) Uani 1 1 d . .
C47 C 0.71454(17) 0.9292(4) 0.60486(12) 0.0701(8) Uani 1 1 d . .
H47A H 0.685668 0.953281 0.629144 0.105 Uiso 1 1 calc R U
H47B H 0.726723 1.039538 0.590225 0.105 Uiso 1 1 calc R U
H47C H 0.756993 0.868995 0.627665 0.105 Uiso 1 1 calc R U
C48 C 0.5980(2) 0.8546(5) 0.39078(12) 0.0930(12) Uani 1 1 d . .
H48A H 0.551461 0.906025 0.380391 0.139 Uiso 1 1 calc R U
H48B H 0.598022 0.759860 0.363920 0.139 Uiso 1 1 calc R U
H48C H 0.631362 0.944498 0.388716 0.139 Uiso 1 1 calc R U
C49 C 0.59391(14) 0.3619(4) 0.52535(11) 0.0598(7) Uani 1 1 d . .
H49A H 0.632189 0.301037 0.553814 0.090 Uiso 1 1 calc R U
H49B H 0.581435 0.299300 0.488548 0.090 Uiso 1 1 calc R U
H49C H 0.553681 0.366204 0.538959 0.090 Uiso 1 1 calc R U
C51 C 0.00895(15) 0.3091(3) 0.96304(11) 0.0509(7) Uani 1 1 d . .
C52 C 0.07962(16) 0.2967(4) 0.98712(12) 0.0592(7) Uani 1 1 d . .
H52 H 0.098777 0.239392 1.023152 0.071 Uiso 1 1 calc R U
C53 C 0.12380(19) 0.3666(5) 0.95976(18) 0.0847(11) Uani 1 1 d . .
H53 H 0.172652 0.355613 0.976736 0.102 Uiso 1 1 calc R U
C54 C 0.0959(3) 0.4527(5) 0.9073(2) 0.1040(16) Uani 1 1 d . .
H54 H 0.125377 0.502911 0.888402 0.125 Uiso 1 1 calc R U
C55 C 0.0250(3) 0.4639(4) 0.88329(15) 0.0975(14) Uani 1 1 d . .
H55 H 0.005286 0.521283 0.847337 0.117 Uiso 1 1 calc R U
C56 C -0.0176(2) 0.3929(4) 0.91082(12) 0.0718(9) Uani 1 1 d . .
H56 H -0.066490 0.401753 0.893491 0.086 Uiso 1 1 calc R U
C57 C -0.03932(17) 0.2335(4) 0.99247(13) 0.0694(8) Uani 1 1 d . .
H57A H -0.062888 0.328582 1.005453 0.104 Uiso 1 1 calc R U
H57B H -0.012536 0.163741 1.025736 0.104 Uiso 1 1 calc R U
H57C H -0.073868 0.159021 0.965310 0.104 Uiso 1 1 calc R U

loop_
_atom_site_aniso_label
_atom_site_aniso_U_11
_atom_site_aniso_U_22
_atom_site_aniso_U_33
_atom_site_aniso_U_23
_atom_site_aniso_U_13
_atom_site_aniso_U_12
B1 0.0410(14) 0.0319(14) 0.0311(13) -0.0027(11) 0.0125(11) -0.0050(11)
B2 0.0419(14) 0.0365(15) 0.0287(13) -0.0024(11) 0.0111(11) -0.0005(11)
F1 0.0452(8) 0.0884(12) 0.0559(9) 0.0077(8) 0.0182(7) 0.0298(8)
F2 0.0458(8) 0.1074(14) 0.0590(9) 0.0126(9) 0.0332(7) 0.0195(8)
C1 0.0383(12) 0.0396(13) 0.0287(11) -0.0010(10) 0.0127(9) -0.0007(10)
C2 0.0368(12) 0.0425(13) 0.0277(11) 0.0006(10) 0.0101(9) 0.0043(10)
C3 0.0420(13) 0.0523(15) 0.0296(12) 0.0011(11) 0.0107(10) 0.0096(11)
C4 0.0382(13) 0.0545(16) 0.0408(13) -0.0004(12) 0.0112(10) 0.0126(11)
C5 0.0414(13) 0.0611(17) 0.0403(13) -0.0021(12) 0.0217(11) 0.0045(12)
C6 0.0393(12) 0.0514(15) 0.0326(12) 0.0029(11) 0.0137(10) 0.0015(11)
C11 0.0366(11) 0.0325(12) 0.0287(11) 0.0028(9) 0.0121(9) 0.0039(9)
C12 0.0383(12) 0.0360(12) 0.0262(11) 0.0009(9) 0.0124(9) 0.0024(10)
C13 0.0422(12) 0.0354(12) 0.0216(10) 0.0021(9) 0.0103(9) 0.0039(10)
C14 0.0366(11) 0.0299(12) 0.0248(10) -0.0022(9) 0.0122(9) 0.0031(9)
C15 0.0423(12) 0.0314(12) 0.0246(10) 0.0009(9) 0.0137(9) 0.0021(10)
C16 0.0408(12) 0.0254(11) 0.0311(11) -0.0022(9) 0.0164(9) 0.0024(9)
C17 0.0456(13) 0.0338(12) 0.0371(12) 0.0021(10) 0.0216(10) 0.0022(10)
C18 0.0423(13) 0.0388(14) 0.0484(14) -0.0039(11) 0.0222(11) -0.0007(10)
C19 0.0356(12) 0.0462(14) 0.0460(14) -0.0011(12) 0.0136(11) 0.0050(11)
C20 0.0393(13) 0.0397(13) 0.0343(12) 0.0037(10) 0.0101(10) 0.0095(10)
C21 0.0368(11) 0.0264(11) 0.0332(11) -0.0007(9) 0.0142(9) 0.0026(9)
C22 0.0430(12) 0.0320(12) 0.0285(11) 0.0066(9) 0.0128(10) 0.0051(10)
C23 0.0373(12) 0.0288(11) 0.0293(11) 0.0029(9) 0.0126(9) 0.0038(9)
C24 0.0421(12) 0.0326(12) 0.0254(11) 0.0053(9) 0.0117(9) 0.0016(10)
C31 0.0311(11) 0.0407(13) 0.0323(12) 0.0055(10) 0.0149(9) 0.0044(9)
C32 0.0431(13) 0.0414(14) 0.0332(12) 0.0049(10) 0.0145(10) 0.0016(10)
C33 0.0482(14) 0.0564(16) 0.0311(12) 0.0035(11) 0.0148(10) 0.0031(12)
C34 0.0375(12) 0.0558(16) 0.0379(13) 0.0165(12) 0.0185(10) 0.0072(11)
C35 0.0402(13) 0.0400(14) 0.0515(15) 0.0157(12) 0.0250(11) 0.0047(11)
C36 0.0300(11) 0.0379(13) 0.0396(12) 0.0033(10) 0.0166(9) 0.0029(9)
C37 0.082(2) 0.0450(16) 0.0416(14) 0.0012(12) 0.0098(13) -0.0123(14)
C38 0.0609(17) 0.082(2) 0.0444(15) 0.0262(15) 0.0218(13) 0.0071(15)
C39 0.0497(15) 0.0471(15) 0.0547(15) -0.0016(12) 0.0206(12) -0.0036(12)
C41 0.0369(12) 0.0489(14) 0.0301(12) 0.0066(11) 0.0118(10) 0.0146(11)
C42 0.0565(15) 0.0495(16) 0.0367(13) 0.0081(11) 0.0196(11) 0.0130(12)
C43 0.0772(19) 0.0554(17) 0.0504(16) 0.0200(14) 0.0304(15) 0.0231(15)
C44 0.0690(18) 0.074(2) 0.0352(14) 0.0177(14) 0.0196(13) 0.0306(16)
C45 0.0532(15) 0.081(2) 0.0293(13) 0.0016(13) 0.0065(11) 0.0205(15)
C46 0.0362(12) 0.0578(16) 0.0352(13) 0.0018(12) 0.0103(10) 0.0124(11)
C47 0.100(2) 0.0542(18) 0.0557(17) 0.0020(14) 0.0250(16) -0.0049(17)
C48 0.125(3) 0.115(3) 0.0405(16) 0.0340(18) 0.0288(18) 0.050(2)
C49 0.0593(17) 0.0696(19) 0.0444(15) -0.0055(14) 0.0082(13) -0.0002(15)
C51 0.0767(19) 0.0334(14) 0.0417(14) -0.0085(11) 0.0179(13) 0.0037(12)
C52 0.080(2) 0.0454(16) 0.0527(16) -0.0115(13) 0.0215(15) 0.0034(14)
C53 0.092(2) 0.061(2) 0.116(3) -0.041(2) 0.055(2) -0.0177(18)
C54 0.196(5) 0.051(2) 0.103(3) -0.030(2) 0.102(4) -0.039(3)
C55 0.198(5) 0.0428(19) 0.056(2) -0.0048(16) 0.046(3) -0.015(3)
C56 0.121(3) 0.0340(16) 0.0494(17) -0.0046(13) 0.0125(17) 0.0028(16)
C57 0.085(2) 0.0561(18) 0.074(2) -0.0054(16) 0.0356(17) 0.0028(16)

loop_
_atom_type_symbol
_atom_type_description
_atom_type_scat_dispersion_real
_atom_type_scat_dispersion_imag
_atom_type_scat_source
C C 0.0033 0.0016 'International Tables Vol C Tables 4.2.6.8 and 6.1.1.4'
H H 0.0000 0.0000 'International Tables Vol C Tables 4.2.6.8 and 6.1.1.4'
B B 0.0013 0.0007 'International Tables Vol C Tables 4.2.6.8 and 6.1.1.4'
F F 0.0171 0.0103 'International Tables Vol C Tables 4.2.6.8 and 6.1.1.4'

loop_
_geom_angle_atom_site_label_1
_geom_angle_atom_site_label_2
_geom_angle_atom_site_label_3
_geom_angle
C11 B1 C1 118.25(19)
C11 B1 C31 121.99(19)
C1 B1 C31 119.60(19)
C12 B2 C2 118.23(19)
C12 B2 C41 121.1(2)
C2 B2 C41 120.64(19)
C6 C1 C2 119.5(2)
C6 C1 B1 119.52(19)
C2 C1 B1 120.97(19)
C3 C2 C1 118.7(2)
C3 C2 B2 119.96(19)
C1 C2 B2 121.37(19)
C4 C3 C2 119.9(2)
C4 C3 H3 120.1
C2 C3 H3 120.1
F1 C4 C3 120.2(2)
F1 C4 C5 118.5(2)
C3 C4 C5 121.3(2)
F2 C5 C6 120.1(2)
F2 C5 C4 119.1(2)
C6 C5 C4 120.8(2)
C5 C6 C1 119.9(2)
C5 C6 H6 120.1
C1 C6 H6 120.1
C24 C11 C12 119.02(18)
C24 C11 B1 120.31(18)
C12 C11 B1 120.56(18)
C13 C12 C11 118.93(19)
C13 C12 B2 120.63(19)
C11 C12 B2 120.35(18)
C12 C13 C14 122.73(19)
C12 C13 H13 118.6
C14 C13 H13 118.6
C15 C14 C13 122.58(19)
C15 C14 C23 119.25(19)
C13 C14 C23 118.00(18)
C14 C15 C16 121.33(19)
C14 C15 H15 119.3
C16 C15 H15 119.3
C15 C16 C17 122.28(19)
C15 C16 C21 119.26(18)
C17 C16 C21 118.43(19)
C18 C17 C16 120.9(2)
C18 C17 H17 119.5
C16 C17 H17 119.5
C17 C18 C19 120.3(2)
C17 C18 H18 119.9
C19 C18 H18 119.9
C20 C19 C18 121.0(2)
C20 C19 H19 119.5
C18 C19 H19 119.5
C19 C20 C21 120.8(2)
C19 C20 H20 119.6
C21 C20 H20 119.6
C22 C21 C20 122.04(19)
C22 C21 C16 119.31(19)
C20 C21 C16 118.63(19)
C23 C22 C21 121.36(19)
C23 C22 H22 119.3
C21 C22 H22 119.3
C22 C23 C24 122.03(19)
C22 C23 C14 119.39(19)
C24 C23 C14 118.44(18)
C11 C24 C23 122.75(19)
C11 C24 H24 118.6
C23 C24 H24 118.6
C36 C31 C32 118.30(19)
C36 C31 B1 121.89(19)
C32 C31 B1 119.8(2)
C33 C32 C31 120.1(2)
C33 C32 C37 119.9(2)
C31 C32 C37 120.0(2)
C34 C33 C32 121.9(2)
C34 C33 H33 119.0
C32 C33 H33 119.0
C33 C34 C35 117.9(2)
C33 C34 C38 120.4(2)
C35 C34 C38 121.7(2)
C34 C35 C36 122.1(2)
C34 C35 H35 119.0
C36 C35 H35 119.0
C35 C36 C31 119.7(2)
C35 C36 C39 120.5(2)
C31 C36 C39 119.8(2)
C32 C37 H37A 109.5
C32 C37 H37B 109.5
H37A C37 H37B 109.5
C32 C37 H37C 109.5
H37A C37 H37C 109.5
H37B C37 H37C 109.5
C34 C38 H38A 109.5
C34 C38 H38B 109.5
H38A C38 H38B 109.5
C34 C38 H38C 109.5
H38A C38 H38C 109.5
H38B C38 H38C 109.5
C36 C39 H39A 109.5
C36 C39 H39B 109.5
H39A C39 H39B 109.5
C36 C39 H39C 109.5
H39A C39 H39C 109.5
H39B C39 H39C 109.5
C46 C41 C42 118.4(2)
C46 C41 B2 119.5(2)
C42 C41 B2 122.0(2)
C43 C42 C41 120.0(2)
C43 C42 C47 119.8(3)
C41 C42 C47 120.2(2)
C44 C43 C42 121.9(3)
C44 C43 H43 119.0
C42 C43 H43 119.0
C43 C44 C45 117.7(2)
C43 C44 C48 121.6(3)
C45 C44 C48 120.6(3)
C44 C45 C46 122.1(3)
C44 C45 H45 118.9
C46 C45 H45 118.9
C45 C46 C41 119.8(2)
C45 C46 C49 119.6(2)
C41 C46 C49 120.7(2)
C42 C47 H47A 109.5
C42 C47 H47B 109.5
H47A C47 H47B 109.5
C42 C47 H47C 109.5
H47A C47 H47C 109.5
H47B C47 H47C 109.5
C44 C48 H48A 109.5
C44 C48 H48B 109.5
H48A C48 H48B 109.5
C44 C48 H48C 109.5
H48A C48 H48C 109.5
H48B C48 H48C 109.5
C46 C49 H49A 109.5
C46 C49 H49B 109.5
H49A C49 H49B 109.5
C46 C49 H49C 109.5
H49A C49 H49C 109.5
H49B C49 H49C 109.5
C52 C51 C56 118.3(3)
C52 C51 C57 121.5(3)
C56 C51 C57 120.1(3)
C51 C52 C53 121.2(3)
C51 C52 H52 119.4
C53 C52 H52 119.4
C52 C53 C54 119.5(4)
C52 C53 H53 120.2
C54 C53 H53 120.2
C55 C54 C53 118.9(4)
C55 C54 H54 120.5
C53 C54 H54 120.5
C56 C55 C54 120.6(4)
C56 C55 H55 119.7
C54 C55 H55 119.7
C55 C56 C51 121.4(4)
C55 C56 H56 119.3
C51 C56 H56 119.3
C51 C57 H57A 109.5
C51 C57 H57B 109.5
H57A C57 H57B 109.5
C51 C57 H57C 109.5
H57A C57 H57C 109.5
H57B C57 H57C 109.5

loop_
_geom_bond_atom_site_label_1
_geom_bond_atom_site_label_2
_geom_bond_distance
B1 C11 1.556(3)
B1 C1 1.565(3)
B1 C31 1.577(3)
B2 C12 1.558(3)
B2 C2 1.559(3)
B2 C41 1.581(3)
F1 C4 1.359(3)
F2 C5 1.354(3)
C1 C6 1.403(3)
C1 C2 1.420(3)
C2 C3 1.407(3)
C3 C4 1.369(3)
C3 H3 0.9500
C4 C5 1.373(3)
C5 C6 1.369(3)
C6 H6 0.9500
C11 C24 1.368(3)
C11 C12 1.460(3)
C12 C13 1.374(3)
C13 C14 1.429(3)
C13 H13 0.9500
C14 C15 1.392(3)
C14 C23 1.438(3)
C15 C16 1.402(3)
C15 H15 0.9500
C16 C17 1.429(3)
C16 C21 1.432(3)
C17 C18 1.360(3)
C17 H17 0.9500
C18 C19 1.413(3)
C18 H18 0.9500
C19 C20 1.354(3)
C19 H19 0.9500
C20 C21 1.426(3)
C20 H20 0.9500
C21 C22 1.397(3)
C22 C23 1.393(3)
C22 H22 0.9500
C23 C24 1.426(3)
C24 H24 0.9500
C31 C36 1.408(3)
C31 C32 1.409(3)
C32 C33 1.392(3)
C32 C37 1.511(3)
C33 C34 1.380(3)
C33 H33 0.9500
C34 C35 1.387(3)
C34 C38 1.518(3)
C35 C36 1.394(3)
C35 H35 0.9500
C36 C39 1.504(3)
C37 H37A 0.9800
C37 H37B 0.9800
C37 H37C 0.9800
C38 H38A 0.9800
C38 H38B 0.9800
C38 H38C 0.9800
C39 H39A 0.9800
C39 H39B 0.9800
C39 H39C 0.9800
C41 C46 1.402(3)
C41 C42 1.405(3)
C42 C43 1.397(3)
C42 C47 1.514(4)
C43 C44 1.379(4)
C43 H43 0.9500
C44 C45 1.388(4)
C44 C48 1.518(4)
C45 C46 1.395(3)
C45 H45 0.9500
C46 C49 1.507(4)
C47 H47A 0.9800
C47 H47B 0.9800
C47 H47C 0.9800
C48 H48A 0.9800
C48 H48B 0.9800
C48 H48C 0.9800
C49 H49A 0.9800
C49 H49B 0.9800
C49 H49C 0.9800
C51 C52 1.371(4)
C51 C56 1.377(4)
C51 C57 1.510(4)
C52 C53 1.391(4)
C52 H52 0.9500
C53 C54 1.393(6)
C53 H53 0.9500
C54 C55 1.375(6)
C54 H54 0.9500
C55 C56 1.371(5)
C55 H55 0.9500
C56 H56 0.9500
C57 H57A 0.9800
C57 H57B 0.9800
C57 H57C 0.9800

loop_
_geom_torsion_atom_site_label_1
_geom_torsion_atom_site_label_2
_geom_torsion_atom_site_label_3
_geom_torsion_atom_site_label_4
_geom_torsion
C11 B1 C1 C6 -177.0(2)
C31 B1 C1 C6 -1.3(3)
C11 B1 C1 C2 1.3(3)
C31 B1 C1 C2 176.9(2)
C6 C1 C2 C3 0.5(3)
B1 C1 C2 C3 -177.8(2)
C6 C1 C2 B2 -178.6(2)
B1 C1 C2 B2 3.2(3)
C12 B2 C2 C3 174.8(2)
C41 B2 C2 C3 -5.6(3)
C12 B2 C2 C1 -6.1(3)
C41 B2 C2 C1 173.4(2)
C1 C2 C3 C4 -0.2(3)
B2 C2 C3 C4 178.9(2)
C2 C3 C4 F1 -179.5(2)
C2 C3 C4 C5 -0.2(4)
F1 C4 C5 F2 -0.2(4)
C3 C4 C5 F2 -179.5(2)
F1 C4 C5 C6 179.6(2)
C3 C4 C5 C6 0.2(4)
F2 C5 C6 C1 179.8(2)
C4 C5 C6 C1 0.1(4)
C2 C1 C6 C5 -0.4(4)
B1 C1 C6 C5 177.8(2)
C1 B1 C11 C24 173.4(2)
C31 B1 C11 C24 -2.2(3)
C1 B1 C11 C12 -2.7(3)
C31 B1 C11 C12 -178.3(2)
C24 C11 C12 C13 0.1(3)
B1 C11 C12 C13 176.2(2)
C24 C11 C12 B2 -176.4(2)
B1 C11 C12 B2 -0.3(3)
C2 B2 C12 C13 -171.8(2)
C41 B2 C12 C13 8.6(3)
C2 B2 C12 C11 4.6(3)
C41 B2 C12 C11 -175.0(2)
C11 C12 C13 C14 -2.6(3)
B2 C12 C13 C14 173.8(2)
C12 C13 C14 C15 -173.0(2)
C12 C13 C14 C23 2.1(3)
C13 C14 C15 C16 172.55(19)
C23 C14 C15 C16 -2.6(3)
C14 C15 C16 C17 -176.1(2)
C14 C15 C16 C21 1.8(3)
C15 C16 C17 C18 177.0(2)
C21 C16 C17 C18 -0.8(3)
C16 C17 C18 C19 0.4(3)
C17 C18 C19 C20 0.3(4)
C18 C19 C20 C21 -0.6(3)
C19 C20 C21 C22 -178.3(2)
C19 C20 C21 C16 0.2(3)
C15 C16 C21 C22 1.1(3)
C17 C16 C21 C22 179.0(2)
C15 C16 C21 C20 -177.42(19)
C17 C16 C21 C20 0.5(3)
C20 C21 C22 C23 175.3(2)
C16 C21 C22 C23 -3.1(3)
C21 C22 C23 C24 -173.2(2)
C21 C22 C23 C14 2.3(3)
C15 C14 C23 C22 0.5(3)
C13 C14 C23 C22 -174.82(19)
C15 C14 C23 C24 176.24(19)
C13 C14 C23 C24 0.9(3)
C12 C11 C24 C23 3.0(3)
B1 C11 C24 C23 -173.1(2)
C22 C23 C24 C11 172.1(2)
C14 C23 C24 C11 -3.5(3)
C11 B1 C31 C36 -95.4(3)
C1 B1 C31 C36 89.1(3)
C11 B1 C31 C32 87.0(3)
C1 B1 C31 C32 -88.5(3)
C36 C31 C32 C33 -0.2(3)
B1 C31 C32 C33 177.5(2)
C36 C31 C32 C37 179.2(2)
B1 C31 C32 C37 -3.0(3)
C31 C32 C33 C34 0.1(3)
C37 C32 C33 C34 -179.4(2)
C32 C33 C34 C35 -0.3(3)
C32 C33 C34 C38 179.2(2)
C33 C34 C35 C36 0.7(3)
C38 C34 C35 C36 -178.8(2)
C34 C35 C36 C31 -0.9(3)
C34 C35 C36 C39 178.2(2)
C32 C31 C36 C35 0.6(3)
B1 C31 C36 C35 -177.1(2)
C32 C31 C36 C39 -178.5(2)
B1 C31 C36 C39 3.8(3)
C12 B2 C41 C46 96.9(3)
C2 B2 C41 C46 -82.7(3)
C12 B2 C41 C42 -83.2(3)
C2 B2 C41 C42 97.2(3)
C46 C41 C42 C43 -1.5(3)
B2 C41 C42 C43 178.6(2)
C46 C41 C42 C47 177.5(2)
B2 C41 C42 C47 -2.4(3)
C41 C42 C43 C44 1.2(4)
C47 C42 C43 C44 -177.8(3)
C42 C43 C44 C45 -0.5(4)
C42 C43 C44 C48 179.5(3)
C43 C44 C45 C46 0.0(4)
C48 C44 C45 C46 -180.0(3)
C44 C45 C46 C41 -0.3(4)
C44 C45 C46 C49 -179.2(2)
C42 C41 C46 C45 1.1(3)
B2 C41 C46 C45 -179.0(2)
C42 C41 C46 C49 179.9(2)
B2 C41 C46 C49 -0.2(3)
C56 C51 C52 C53 -0.1(4)
C57 C51 C52 C53 180.0(3)
C51 C52 C53 C54 0.8(4)
C52 C53 C54 C55 -1.1(5)
C53 C54 C55 C56 0.6(5)
C54 C55 C56 C51 0.1(5)
C52 C51 C56 C55 -0.4(4)
C57 C51 C56 C55 179.5(3)
